data_7054533
loop_
_publ_author_name
'Yadav, Priyanka'
'Ballabh, Amar'

_publ_section_title
;
 Odd--even effect in a thiazole based organogelator: understanding the
 interplay of non-covalent interactions on property and applications
;
_journal_issue 1
_journal_name_full 'New J. Chem.'
_journal_page_first 721
_journal_paper_doi 10.1039/C4NJ01247J
_journal_volume 39
_journal_year 2015
_chemical_formula_moiety 'C18 H32 N2 O S'
_chemical_formula_sum 'C18 H32 N2 O S'
_chemical_formula_weight 324.52
_chemical_name_systematic
;
 ? 
;
_space_group_crystal_system monoclinic
_space_group_IT_number 14
_space_group_name_Hall '-P 2ybc'
_space_group_name_H-M_alt 'P 1 21/c 1'
_symmetry_space_group_name_Hall '-P 2ybc'
_symmetry_space_group_name_H-M 'P 1 21/c 1'
_atom_sites_solution_hydrogens geom
_atom_sites_solution_primary iterative
_atom_sites_solution_secondary difmap
_audit_creation_date 2014-09-26
_audit_creation_method
;
Olex2 1.2
(compiled 2014.09.19 svn.r3010 for OlexSys, GUI svn.r4874)
;
_cell_angle_alpha 90.00
_cell_angle_beta 101.1861(13)
_cell_angle_gamma 90.00
_cell_formula_units_Z 8
_cell_length_a 22.1166(2)
_cell_length_b 19.4545(2)
_cell_length_c 9.42062(13)
_cell_measurement_reflns_used 12334
_cell_measurement_temperature 298
_cell_measurement_theta_max 71.5104
_cell_measurement_theta_min 4.0717
_cell_volume 3976.38(8)
_computing_cell_refinement
;
CrysAlisPro, Agilent Technologies,
Version 1.171.35.21 (release 20-01-2012 CrysAlis171 .NET)
(compiled Jan 23 2012,18:06:46)
;
_computing_data_collection
;
CrysAlisPro, Agilent Technologies,
Version 1.171.35.21 (release 20-01-2012 CrysAlis171 .NET)
(compiled Jan 23 2012,18:06:46)
;
_computing_data_reduction
;
CrysAlisPro, Agilent Technologies,
Version 1.171.35.21 (release 20-01-2012 CrysAlis171 .NET)
(compiled Jan 23 2012,18:06:46)
;
_computing_molecular_graphics 'Olex2 (Dolomanov et al., 2009)'
_computing_publication_material 'Olex2 (Dolomanov et al., 2009)'
_computing_structure_refinement 'ShelXL (Sheldrick, 2008)'
_computing_structure_solution 'olex2.solve (Bourhis et al., 2013)'
_diffrn_ambient_temperature 298.0
_diffrn_detector_area_resol_mean 16.1702
_diffrn_measured_fraction_theta_full 1.000
_diffrn_measured_fraction_theta_max 1.000
_diffrn_measurement_details
;
  1 omega  -17.00   20.00   1.0000    2.9400
omega____ theta____ kappa____ phi______ frames
    -        0.0000   57.0000  -30.0000 37

  2 omega  -77.00  -42.00   1.0000    2.9400
omega____ theta____ kappa____ phi______ frames
    -        0.0000  178.0000   90.0000 35

  3 omega   26.00   69.00   1.0000    2.9400
omega____ theta____ kappa____ phi______ frames
    -        0.0000   57.0000  -30.0000 43

  4 omega  -80.00  -28.00   1.0000   11.7700
omega____ theta____ kappa____ phi______ frames
    -      -42.5000  125.0000  -90.0000 52

  5 omega  -90.00  -63.00   1.0000   11.7700
omega____ theta____ kappa____ phi______ frames
    -      -42.5000  -57.0000  120.0000 27

  6 omega   32.00  126.00   1.0000   11.7700
omega____ theta____ kappa____ phi______ frames
    -       54.7558   77.0000  150.0000 94

  7 omega   -8.00   63.00   1.0000   11.7700
omega____ theta____ kappa____ phi______ frames
    -       54.7558    0.0000 -180.0000 71

  8 omega   -5.00   86.00   1.0000   11.7700
omega____ theta____ kappa____ phi______ frames
    -       54.7558  -77.0000   30.0000 91

  9 omega   36.00   74.00   1.0000   11.7700
omega____ theta____ kappa____ phi______ frames
    -      109.5117  -25.0000 -120.0000 38

 10 omega  142.00  175.00   1.0000   11.7700
omega____ theta____ kappa____ phi______ frames
    -      109.5117  145.0000 -178.0000 33

 11 omega   89.00  139.00   1.0000   11.7700
omega____ theta____ kappa____ phi______ frames
    -      109.5117   50.0000  -90.0000 50

 12 omega   36.00   67.00   1.0000   11.7700
omega____ theta____ kappa____ phi______ frames
    -      109.5117  -25.0000   90.0000 31

 13 omega  100.00  150.00   1.0000   11.7700
omega____ theta____ kappa____ phi______ frames
    -      109.5117  111.0000  120.0000 50

 14 omega   44.00   93.00   1.0000   11.7700
omega____ theta____ kappa____ phi______ frames
    -      109.5117  -38.0000  120.0000 49

 15 omega   42.00   68.00   1.0000   11.7700
omega____ theta____ kappa____ phi______ frames
    -      109.5117  -38.0000 -150.0000 26

 16 omega   38.00   92.00   1.0000   11.7700
omega____ theta____ kappa____ phi______ frames
    -      109.5117 -111.0000    0.0000 54

 17 omega   37.00   70.00   1.0000   11.7700
omega____ theta____ kappa____ phi______ frames
    -      109.5117  -38.0000 -180.0000 33

 18 omega   44.00  108.00   1.0000   11.7700
omega____ theta____ kappa____ phi______ frames
    -      109.5117 -111.0000 -180.0000 64

 19 omega  153.00  178.00   1.0000   11.7700
omega____ theta____ kappa____ phi______ frames
    -      109.5117   50.0000  -90.0000 25

 20 omega   44.00  138.00   1.0000   11.7700
omega____ theta____ kappa____ phi______ frames
    -      109.5117  -77.0000 -180.0000 94

 21 omega  -27.00   73.00   1.0000    2.9400
omega____ theta____ kappa____ phi______ frames
    -        0.0000   38.0000  150.0000 100

 22 omega  -69.00   22.00   1.0000    2.9400
omega____ theta____ kappa____ phi______ frames
    -        0.0000  -57.0000 -180.0000 91

 23 omega -112.00  -61.00   1.0000   11.7700
omega____ theta____ kappa____ phi______ frames
    -      -42.5000 -145.0000  178.0000 51

 24 omega -113.00  -11.00   1.0000   11.7700
omega____ theta____ kappa____ phi______ frames
    -      -42.5000  -77.0000  -30.0000 102

 25 omega -113.00  -11.00   1.0000   11.7700
omega____ theta____ kappa____ phi______ frames
    -      -42.5000  -77.0000   60.0000 102

 26 omega  -14.00   76.00   1.0000   11.7700
omega____ theta____ kappa____ phi______ frames
    -       54.7558  -57.0000  150.0000 90

 27 omega   23.00  126.00   1.0000   11.7700
omega____ theta____ kappa____ phi______ frames
    -       54.7558   77.0000 -120.0000 103

 28 omega   27.00  127.00   1.0000   11.7700
omega____ theta____ kappa____ phi______ frames
    -       54.7558   38.0000    0.0000 100

 29 omega   78.00  178.00   1.0000   11.7700
omega____ theta____ kappa____ phi______ frames
    -      109.5117   77.0000 -150.0000 100

 30 omega   82.00  178.00   1.0000   11.7700
omega____ theta____ kappa____ phi______ frames
    -      109.5117   38.0000  -30.0000 96

 31 omega   82.00  178.00   1.0000   11.7700
omega____ theta____ kappa____ phi______ frames
    -      109.5117   38.0000  150.0000 96

 32 omega   37.00   93.00   1.0000   11.7700
omega____ theta____ kappa____ phi______ frames
    -      109.5117  -38.0000   30.0000 56

 33 omega   37.00  178.00   1.0000   11.7700
omega____ theta____ kappa____ phi______ frames
    -      109.5117   12.0000   90.0000 141

 34 omega   37.00  149.00   1.0000   11.7700
omega____ theta____ kappa____ phi______ frames
    -      109.5117  -92.0000 -120.0000 112

 35 omega   78.00  178.00   1.0000   11.7700
omega____ theta____ kappa____ phi______ frames
    -      109.5117   77.0000 -180.0000 100

 36 omega   36.00  114.00   1.0000   11.7700
omega____ theta____ kappa____ phi______ frames
    -      109.5117 -111.0000  120.0000 78
;
_diffrn_measurement_device_type 'Xcalibur, Eos, Gemini'
_diffrn_measurement_method '\w scans'
_diffrn_orient_matrix_UB_11 -0.0647927000
_diffrn_orient_matrix_UB_12 0.0302572000
_diffrn_orient_matrix_UB_13 -0.0530662000
_diffrn_orient_matrix_UB_21 0.0286302000
_diffrn_orient_matrix_UB_22 0.0712904000
_diffrn_orient_matrix_UB_23 -0.0141369000
_diffrn_orient_matrix_UB_31 0.0047311000
_diffrn_orient_matrix_UB_32 -0.0165754000
_diffrn_orient_matrix_UB_33 -0.1573746000
_diffrn_radiation_monochromator graphite
_diffrn_radiation_type CuK\a
_diffrn_radiation_wavelength 1.54184
_diffrn_reflns_av_R_equivalents 0.0352
_diffrn_reflns_av_unetI/netI 0.0199
_diffrn_reflns_limit_h_max 27
_diffrn_reflns_limit_h_min -27
_diffrn_reflns_limit_k_max 23
_diffrn_reflns_limit_k_min -23
_diffrn_reflns_limit_l_max 8
_diffrn_reflns_limit_l_min -11
_diffrn_reflns_number 40767
_diffrn_reflns_theta_full 71.65
_diffrn_reflns_theta_max 71.65
_diffrn_reflns_theta_min 4.08
_diffrn_source 'Enhance (Cu) X-ray Source'
_exptl_absorpt_coefficient_mu 1.460
_exptl_absorpt_correction_T_max 1.00000
_exptl_absorpt_correction_T_min 0.53832
_exptl_absorpt_correction_type multi-scan
_exptl_absorpt_process_details
;
CrysAlisPro, Agilent Technologies,
Version 1.171.35.21 (release 20-01-2012 CrysAlis171 .NET)
(compiled Jan 23 2012,18:06:46)
Empirical absorption correction using spherical harmonics,
 implemented in SCALE3 ABSPACK scaling algorithm.
;
_exptl_crystal_colour colourless
_exptl_crystal_colour_primary colourless
_exptl_crystal_density_diffrn 1.084
_exptl_crystal_density_method 'not measured'
_exptl_crystal_description block
_exptl_crystal_F_000 1424
_exptl_crystal_size_max 1.0
_exptl_crystal_size_mid 0.8
_exptl_crystal_size_min 0.56
_refine_diff_density_max 0.313
_refine_diff_density_min -0.189
_refine_diff_density_rms 0.036
_refine_ls_extinction_method none
_refine_ls_goodness_of_fit_ref 1.032
_refine_ls_hydrogen_treatment mixed
_refine_ls_matrix_type full
_refine_ls_number_parameters 409
_refine_ls_number_reflns 7711
_refine_ls_number_restraints 0
_refine_ls_restrained_S_all 1.032
_refine_ls_R_factor_all 0.0605
_refine_ls_R_factor_gt 0.0493
_refine_ls_shift/su_max 0.001
_refine_ls_shift/su_mean 0.000
_refine_ls_structure_factor_coef Fsqd
_refine_ls_weighting_details 'calc w=1/[\s^2^(Fo^2^)+(0.0725P)^2^+1.0320P] where P=(Fo^2^+2Fc^2^)/3'
_refine_ls_weighting_scheme calc
_refine_ls_wR_factor_gt 0.1351
_refine_ls_wR_factor_ref 0.1468
_reflns_number_gt 6244
_reflns_number_total 7711
_reflns_threshold_expression >2sigma(I)
_cod_data_source_file c4nj01247j2.cif
_cod_data_source_block 2d
_cod_depositor_comments 'Adding full bibliography for 7054531--7054534.cif.'
_cod_original_cell_volume 3976.39(8)
_cod_database_code 7054533
_chemical_oxdiff_formula C18H30N1O1S1
_reflns_odcompleteness_completeness 99.95
_reflns_odcompleteness_iscentric 1
_reflns_odcompleteness_theta 66.97
_olex2_refinement_description
;
1. Fixed Uiso
 At 1.2 times of:
  All C(H) groups, All C(H,H) groups
 At 1.5 times of:
  All C(H,H,H) groups
2.a Secondary CH2 refined with riding coordinates:
 C9(H9A,H9B), C11(H11A,H11B), C13(H13A,H13B), C14(H14A,H14B), C15(H15A,H15B),
 C19(H19A,H19B), C20(H20A,H20B), C21(H21A,H21B), C24(H24A,H24B), C25(H25A,H25B),
  C27(H27A,H27B), C28(H28A,H28B), C29(H29A,H29B), C30(H30A,H30B), C31(H31A,
 H31B), C32(H32A,H32B), C33(H33A,H33B), C35(H35A,H35B), C37(H37A,H37B),
 C39(H39A,H39B), C40(H40A,H40B), C41(H41A,H41B), C42(H42A,H42B), C43(H43A,H43B)
2.b Aromatic/amide H refined with riding coordinates:
 C23(H23), C34(H34)
2.c Idealised Me refined as rotating group:
 C22(H22A,H22B,H22C), C36(H36A,H36B,H36C), C38(H38A,H38B,H38C), C44(H44A,H44B,
 H44C)
;
_olex2_submission_special_instructions 'No special instructions were received'

loop_
_space_group_symop_id
_space_group_symop_operation_xyz
1 'x, y, z'
2 '-x, y+1/2, -z+1/2'
3 '-x, -y, -z'
4 'x, -y-1/2, z-1/2'

loop_
_atom_site_label
_atom_site_type_symbol
_atom_site_fract_x
_atom_site_fract_y
_atom_site_fract_z
_atom_site_U_iso_or_equiv
_atom_site_adp_type
_atom_site_occupancy
_atom_site_calc_flag
_atom_site_refinement_flags_posn
S1 S 0.96519(2) 0.68402(2) 0.45836(6) 0.06029(16) Uani 1 d .
S2 S 0.16235(3) 0.56217(2) 0.06606(6) 0.06978(17) Uani 1 d .
N3 N 1.02145(7) 0.79475(7) 0.60519(16) 0.0492(3) Uani 1 d .
N4 N 0.93760(6) 0.81118(7) 0.41389(16) 0.0486(3) Uani 1 d .
O5 O 0.05545(6) 0.56121(5) 0.17318(15) 0.0609(3) Uani 1 d .
O6 O 1.05914(7) 0.69203(6) 0.68470(18) 0.0767(5) Uani 1 d .
N7 N 0.08479(7) 0.45731(7) 0.10694(17) 0.0521(4) Uani 1 d .
N8 N 0.17133(7) 0.43404(8) 0.00779(19) 0.0633(4) Uani 1 d .
C9 C 1.15510(8) 0.74315(9) 0.8965(2) 0.0538(4) Uani 1 d .
H9A H 1.1743 0.7141 0.8340 0.065 Uiso 1 calc R
H9B H 1.1332 0.7136 0.9522 0.065 Uiso 1 calc R
C10 C 0.97547(7) 0.77055(8) 0.49644(18) 0.0443(4) Uani 1 d .
C11 C 1.10962(8) 0.79083(9) 0.8041(2) 0.0531(4) Uani 1 d .
H11A H 1.0890 0.8180 0.8668 0.064 Uiso 1 calc R
H11B H 1.1321 0.8222 0.7533 0.064 Uiso 1 calc R
C12 C 0.04718(8) 0.49882(8) 0.16594(18) 0.0481(4) Uani 1 d .
C13 C 1.30423(9) 0.77723(11) 1.1854(2) 0.0673(5) Uani 1 d .
H13A H 1.3235 0.8073 1.1252 0.081 Uiso 1 calc R
H13B H 1.2857 0.8060 1.2495 0.081 Uiso 1 calc R
C14 C -0.00381(8) 0.46273(8) 0.2210(2) 0.0519(4) Uani 1 d .
H14A H 0.0141 0.4272 0.2885 0.062 Uiso 1 calc R
H14B H -0.0304 0.4404 0.1403 0.062 Uiso 1 calc R
C15 C 1.20489(8) 0.78209(10) 0.9991(2) 0.0579(4) Uani 1 d .
H15A H 1.2250 0.8135 0.9430 0.070 Uiso 1 calc R
H15B H 1.1855 0.8094 1.0639 0.070 Uiso 1 calc R
C16 C 1.06201(8) 0.75405(8) 0.69566(19) 0.0498(4) Uani 1 d .
C17 C 0.89677(8) 0.77362(9) 0.3119(2) 0.0531(4) Uani 1 d .
C18 C 0.13720(8) 0.47791(9) 0.05954(19) 0.0520(4) Uani 1 d .
C19 C 1.25350(9) 0.73666(10) 1.0887(2) 0.0614(5) Uani 1 d .
H19A H 1.2718 0.7079 1.0243 0.074 Uiso 1 calc R
H19B H 1.2339 0.7067 1.1486 0.074 Uiso 1 calc R
C20 C -0.09280(9) 0.47093(9) 0.3515(2) 0.0577(4) Uani 1 d .
H20A H -0.0736 0.4372 0.4217 0.069 Uiso 1 calc R
H20B H -0.1177 0.4463 0.2715 0.069 Uiso 1 calc R
C21 C -0.04270(8) 0.50960(9) 0.2957(2) 0.0536(4) Uani 1 d .
H21A H -0.0163 0.5325 0.3760 0.064 Uiso 1 calc R
H21B H -0.0615 0.5447 0.2281 0.064 Uiso 1 calc R
C22 C 0.84861(10) 0.81130(11) 0.2073(3) 0.0744(6) Uani 1 d .
H22A H 0.8199 0.8322 0.2585 0.112 Uiso 1 calc GR
H22B H 0.8272 0.7796 0.1369 0.112 Uiso 1 calc GR
H22C H 0.8678 0.8462 0.1593 0.112 Uiso 1 calc GR
C23 C 0.90527(9) 0.70578(10) 0.3201(2) 0.0621(5) Uani 1 d .
H23 H 0.8818 0.6742 0.2589 0.074 Uiso 1 calc R
C24 C 1.35363(9) 0.73319(12) 1.2760(2) 0.0714(6) Uani 1 d .
H24A H 1.3715 0.7036 1.2123 0.086 Uiso 1 calc R
H24B H 1.3346 0.7040 1.3385 0.086 Uiso 1 calc R
C25 C 1.45503(10) 0.73177(14) 1.4582(3) 0.0800(7) Uani 1 d .
H25A H 1.4725 0.7019 1.3943 0.096 Uiso 1 calc R
H25B H 1.4370 0.7028 1.5229 0.096 Uiso 1 calc R
C26 C 0.22170(9) 0.46685(12) -0.0294(2) 0.0709(5) Uani 1 d .
C27 C 1.55738(11) 0.73116(14) 1.6355(3) 0.0855(7) Uani 1 d .
H27A H 1.5739 0.7008 1.5707 0.103 Uiso 1 calc R
H27B H 1.5398 0.7026 1.7016 0.103 Uiso 1 calc R
C28 C 1.40465(10) 0.77450(13) 1.3685(3) 0.0777(6) Uani 1 d .
H28A H 1.4230 0.8043 1.3058 0.093 Uiso 1 calc R
H28B H 1.3867 0.8036 1.4329 0.093 Uiso 1 calc R
C29 C -0.13470(9) 0.51609(9) 0.4213(2) 0.0613(5) Uani 1 d .
H29A H -0.1103 0.5389 0.5047 0.074 Uiso 1 calc R
H29B H -0.1525 0.5513 0.3530 0.074 Uiso 1 calc R
C30 C -0.23082(10) 0.51917(11) 0.5337(3) 0.0726(6) Uani 1 d .
H30A H -0.2476 0.5548 0.4654 0.087 Uiso 1 calc R
H30B H -0.2085 0.5415 0.6203 0.087 Uiso 1 calc R
C31 C -0.18613(10) 0.47628(10) 0.4688(2) 0.0666(5) Uani 1 d .
H31A H -0.2090 0.4519 0.3857 0.080 Uiso 1 calc R
H31B H -0.1679 0.4422 0.5394 0.080 Uiso 1 calc R
C32 C 1.50646(11) 0.77392(14) 1.5473(3) 0.0831(7) Uani 1 d .
H32A H 1.5241 0.8034 1.4828 0.100 Uiso 1 calc R
H32B H 1.4891 0.8033 1.6123 0.100 Uiso 1 calc R
C33 C 1.60990(11) 0.77247(14) 1.7221(3) 0.0890(7) Uani 1 d .
H33A H 1.6274 0.8014 1.6565 0.107 Uiso 1 calc R
H33B H 1.5936 0.8024 1.7881 0.107 Uiso 1 calc R
C34 C 0.22373(10) 0.53468(13) -0.0056(3) 0.0812(6) Uani 1 d .
H34 H 0.2547 0.5634 -0.0255 0.097 Uiso 1 calc R
C35 C -0.28368(11) 0.47825(12) 0.5726(3) 0.0778(6) Uani 1 d .
H35A H -0.3049 0.4543 0.4869 0.093 Uiso 1 calc R
H35B H -0.2670 0.4439 0.6441 0.093 Uiso 1 calc R
C36 C 0.26673(12) 0.42397(16) -0.0904(3) 0.1029(9) Uani 1 d .
H36A H 0.2877 0.3935 -0.0170 0.154 Uiso 1 calc GR
H36B H 0.2962 0.4533 -0.1228 0.154 Uiso 1 calc GR
H36C H 0.2451 0.3976 -0.1705 0.154 Uiso 1 calc GR
C37 C 1.66052(13) 0.72873(17) 1.8081(3) 0.1054(10) Uani 1 d .
H37A H 1.6431 0.7004 1.8749 0.126 Uiso 1 calc R
H37B H 1.6762 0.6982 1.7423 0.126 Uiso 1 calc R
C38 C 1.71332(14) 0.76929(19) 1.8924(4) 0.1307(13) Uani 1 d .
H38A H 1.7330 0.7947 1.8267 0.196 Uiso 1 calc GR
H38B H 1.7425 0.7385 1.9483 0.196 Uiso 1 calc GR
H38C H 1.6982 0.8006 1.9560 0.196 Uiso 1 calc GR
C39 C -0.38273(14) 0.48069(15) 0.6713(4) 0.1043(9) Uani 1 d .
H39A H -0.4013 0.4527 0.5891 0.125 Uiso 1 calc R
H39B H -0.3665 0.4500 0.7506 0.125 Uiso 1 calc R
C40 C -0.32977(12) 0.52168(14) 0.6316(3) 0.0901(7) Uani 1 d .
H40A H -0.3465 0.5560 0.5600 0.108 Uiso 1 calc R
H40B H -0.3085 0.5458 0.7170 0.108 Uiso 1 calc R
C41 C -0.43160(14) 0.52514(17) 0.7144(4) 0.1124(10) Uani 1 d .
H41A H -0.4458 0.5577 0.6370 0.135 Uiso 1 calc R
H41B H -0.4132 0.5513 0.7995 0.135 Uiso 1 calc R
C42 C -0.53526(16) 0.5343(2) 0.7833(5) 0.1428(14) Uani 1 d .
H42A H -0.5172 0.5614 0.8675 0.171 Uiso 1 calc R
H42B H -0.5479 0.5659 0.7033 0.171 Uiso 1 calc R
C43 C -0.48675(15) 0.48664(18) 0.7467(4) 0.1192(11) Uani 1 d .
H43A H -0.5046 0.4591 0.6633 0.143 Uiso 1 calc R
H43B H -0.4733 0.4557 0.8273 0.143 Uiso 1 calc R
C44 C -0.59031(18) 0.4986(3) 0.8133(6) 0.1747(19) Uani 1 d .
H44A H -0.6083 0.4713 0.7310 0.262 Uiso 1 calc GR
H44B H -0.6198 0.5318 0.8323 0.262 Uiso 1 calc GR
H44C H -0.5786 0.4693 0.8962 0.262 Uiso 1 calc GR
H3 H 1.0248(8) 0.8325(9) 0.6146(19) 0.041(5) Uiso 1 d .
H7 H 0.0766(9) 0.4149(10) 0.098(2) 0.055(5) Uiso 1 d .

loop_
_atom_site_aniso_label
_atom_site_aniso_U_11
_atom_site_aniso_U_22
_atom_site_aniso_U_33
_atom_site_aniso_U_23
_atom_site_aniso_U_13
_atom_site_aniso_U_12
S1 0.0632(3) 0.0338(2) 0.0773(3) -0.00083(19) -0.0026(2) -0.00115(17)
S2 0.0711(3) 0.0494(3) 0.0886(4) -0.0005(2) 0.0150(3) -0.0149(2)
N3 0.0504(8) 0.0309(7) 0.0623(9) 0.0004(6) 0.0005(6) 0.0009(6)
N4 0.0462(7) 0.0377(7) 0.0589(8) 0.0028(6) 0.0029(6) 0.0006(5)
O5 0.0670(8) 0.0324(6) 0.0815(9) -0.0013(5) 0.0102(7) -0.0016(5)
O6 0.0807(10) 0.0367(7) 0.0974(11) 0.0054(6) -0.0208(8) 0.0026(6)
N7 0.0525(8) 0.0343(7) 0.0675(9) -0.0020(6) 0.0062(7) -0.0015(6)
N8 0.0556(9) 0.0561(9) 0.0781(11) 0.0010(8) 0.0130(8) 0.0026(7)
C9 0.0523(9) 0.0482(9) 0.0578(10) 0.0056(8) 0.0033(8) 0.0031(7)
C10 0.0431(8) 0.0339(7) 0.0555(9) 0.0006(6) 0.0086(7) -0.0003(6)
C11 0.0504(9) 0.0431(9) 0.0628(11) 0.0026(8) 0.0035(8) 0.0014(7)
C12 0.0501(9) 0.0368(8) 0.0516(9) 0.0012(7) -0.0049(7) 0.0016(7)
C13 0.0599(11) 0.0729(13) 0.0629(12) 0.0057(10) -0.0032(9) -0.0029(9)
C14 0.0527(9) 0.0377(8) 0.0620(10) 0.0002(7) 0.0031(8) 0.0001(7)
C15 0.0564(10) 0.0549(10) 0.0587(11) 0.0036(8) 0.0016(8) 0.0006(8)
C16 0.0475(8) 0.0402(8) 0.0593(10) 0.0032(7) 0.0045(7) 0.0030(7)
C17 0.0472(9) 0.0508(9) 0.0582(10) 0.0006(8) 0.0024(8) -0.0036(7)
C18 0.0498(9) 0.0443(9) 0.0576(10) 0.0037(7) -0.0006(8) -0.0019(7)
C19 0.0561(10) 0.0634(11) 0.0600(11) 0.0058(9) -0.0001(9) 0.0006(8)
C20 0.0609(10) 0.0446(9) 0.0657(11) -0.0030(8) 0.0079(9) 0.0006(8)
C21 0.0582(10) 0.0420(9) 0.0574(10) -0.0016(7) 0.0034(8) 0.0035(7)
C22 0.0638(12) 0.0683(13) 0.0795(14) 0.0033(11) -0.0146(11) -0.0002(10)
C23 0.0586(11) 0.0499(10) 0.0714(12) -0.0062(9) -0.0028(9) -0.0084(8)
C24 0.0596(11) 0.0841(15) 0.0647(12) 0.0081(10) -0.0025(10) -0.0014(10)
C25 0.0631(12) 0.0995(18) 0.0690(14) 0.0066(12) -0.0080(11) -0.0021(12)
C26 0.0543(11) 0.0813(14) 0.0772(14) 0.0073(11) 0.0124(10) 0.0021(10)
C27 0.0694(14) 0.1029(19) 0.0749(15) 0.0088(13) -0.0092(12) -0.0035(13)
C28 0.0636(12) 0.0926(17) 0.0693(14) 0.0054(11) -0.0058(10) -0.0032(11)
C29 0.0672(11) 0.0481(10) 0.0689(12) -0.0034(8) 0.0140(10) 0.0005(8)
C30 0.0771(14) 0.0619(12) 0.0824(15) -0.0049(10) 0.0243(12) -0.0019(10)
C31 0.0709(12) 0.0540(11) 0.0759(13) -0.0014(9) 0.0171(10) -0.0017(9)
C32 0.0679(13) 0.0998(18) 0.0727(15) 0.0052(12) -0.0083(11) -0.0030(12)
C33 0.0732(14) 0.107(2) 0.0774(16) 0.0055(14) -0.0087(12) -0.0083(13)
C34 0.0660(13) 0.0819(15) 0.0973(17) 0.0055(13) 0.0194(12) -0.0172(11)
C35 0.0741(14) 0.0732(14) 0.0895(16) -0.0028(12) 0.0240(12) -0.0043(11)
C36 0.0741(16) 0.116(2) 0.127(2) 0.0071(18) 0.0407(16) 0.0133(15)
C37 0.0795(17) 0.130(2) 0.0912(19) 0.0119(17) -0.0221(14) -0.0074(16)
C38 0.090(2) 0.162(3) 0.120(3) 0.008(2) -0.0309(19) -0.023(2)
C39 0.0971(19) 0.0916(19) 0.136(3) -0.0012(17) 0.0515(19) -0.0019(15)
C40 0.0883(17) 0.0856(17) 0.1043(19) -0.0046(14) 0.0383(15) -0.0002(13)
C41 0.104(2) 0.106(2) 0.140(3) -0.0070(19) 0.056(2) -0.0028(18)
C42 0.108(3) 0.154(3) 0.182(4) -0.014(3) 0.065(3) -0.005(2)
C43 0.099(2) 0.126(3) 0.144(3) -0.005(2) 0.052(2) -0.0141(19)
C44 0.105(3) 0.222(5) 0.208(5) -0.011(4) 0.057(3) -0.028(3)

loop_
_atom_type_symbol
_atom_type_description
_atom_type_scat_dispersion_real
_atom_type_scat_dispersion_imag
_atom_type_scat_source
C C 0.0181 0.0091 'International Tables Vol C Tables 4.2.6.8 and 6.1.1.4'
H H 0.0000 0.0000 'International Tables Vol C Tables 4.2.6.8 and 6.1.1.4'
N N 0.0311 0.0180 'International Tables Vol C Tables 4.2.6.8 and 6.1.1.4'
O O 0.0492 0.0322 'International Tables Vol C Tables 4.2.6.8 and 6.1.1.4'
S S 0.3331 0.5567 'International Tables Vol C Tables 4.2.6.8 and 6.1.1.4'

loop_
_geom_angle_atom_site_label_1
_geom_angle_atom_site_label_2
_geom_angle_atom_site_label_3
_geom_angle
C23 S1 C10 88.19(8)
C34 S2 C18 87.94(10)
C10 N3 H3 118.0(14)
C16 N3 C10 124.53(14)
C16 N3 H3 117.5(14)
C10 N4 C17 110.58(14)
C12 N7 C18 125.53(15)
C12 N7 H7 119.3(13)
C18 N7 H7 115.2(13)
C18 N8 C26 110.32(17)
H9A C9 H9B 107.9
C11 C9 H9A 109.2
C11 C9 H9B 109.2
C11 C9 C15 112.27(15)
C15 C9 H9A 109.2
C15 C9 H9B 109.2
N3 C10 S1 122.38(12)
N4 C10 S1 115.23(12)
N4 C10 N3 122.38(14)
C9 C11 H11A 108.9
C9 C11 H11B 108.9
H11A C11 H11B 107.7
C16 C11 C9 113.57(14)
C16 C11 H11A 108.9
C16 C11 H11B 108.9
O5 C12 N7 121.06(17)
O5 C12 C14 123.79(16)
N7 C12 C14 115.14(14)
H13A C13 H13B 107.6
C19 C13 H13A 108.7
C19 C13 H13B 108.7
C24 C13 H13A 108.7
C24 C13 H13B 108.7
C24 C13 C19 114.30(18)
C12 C14 H14A 108.7
C12 C14 H14B 108.7
C12 C14 C21 114.22(14)
H14A C14 H14B 107.6
C21 C14 H14A 108.7
C21 C14 H14B 108.7
C9 C15 H15A 108.7
C9 C15 H15B 108.7
H15A C15 H15B 107.6
C19 C15 C9 114.33(16)
C19 C15 H15A 108.7
C19 C15 H15B 108.7
N3 C16 C11 116.01(14)
O6 C16 N3 120.49(16)
O6 C16 C11 123.49(15)
N4 C17 C22 118.78(15)
C23 C17 N4 114.47(16)
C23 C17 C22 126.74(17)
N7 C18 S2 123.28(14)
N8 C18 S2 115.54(14)
N8 C18 N7 121.18(16)
C13 C19 H19A 109.0
C13 C19 H19B 109.0
C15 C19 C13 113.08(17)
C15 C19 H19A 109.0
C15 C19 H19B 109.0
H19A C19 H19B 107.8
H20A C20 H20B 107.6
C21 C20 H20A 108.7
C21 C20 H20B 108.7
C21 C20 C29 114.36(15)
C29 C20 H20A 108.7
C29 C20 H20B 108.7
C14 C21 H21A 109.1
C14 C21 H21B 109.1
C20 C21 C14 112.41(14)
C20 C21 H21A 109.1
C20 C21 H21B 109.1
H21A C21 H21B 107.9
C17 C22 H22A 109.5
C17 C22 H22B 109.5
C17 C22 H22C 109.5
H22A C22 H22B 109.5
H22A C22 H22C 109.5
H22B C22 H22C 109.5
S1 C23 H23 124.2
C17 C23 S1 111.53(14)
C17 C23 H23 124.2
C13 C24 H24A 108.9
C13 C24 H24B 108.9
C13 C24 C28 113.53(19)
H24A C24 H24B 107.7
C28 C24 H24A 108.9
C28 C24 H24B 108.9
H25A C25 H25B 107.7
C28 C25 H25A 108.8
C28 C25 H25B 108.8
C28 C25 C32 113.9(2)
C32 C25 H25A 108.8
C32 C25 H25B 108.8
N8 C26 C36 117.9(2)
C34 C26 N8 114.5(2)
C34 C26 C36 127.7(2)
H27A C27 H27B 107.6
C32 C27 H27A 108.6
C32 C27 H27B 108.6
C32 C27 C33 114.6(2)
C33 C27 H27A 108.6
C33 C27 H27B 108.6
C24 C28 H28A 108.6
C24 C28 H28B 108.6
C25 C28 C24 114.6(2)
C25 C28 H28A 108.6
C25 C28 H28B 108.6
H28A C28 H28B 107.6
C20 C29 H29A 109.0
C20 C29 H29B 109.0
H29A C29 H29B 107.8
C31 C29 C20 112.92(16)
C31 C29 H29A 109.0
C31 C29 H29B 109.0
H30A C30 H30B 107.7
C31 C30 H30A 108.8
C31 C30 H30B 108.8
C31 C30 C35 113.78(19)
C35 C30 H30A 108.8
C35 C30 H30B 108.8
C29 C31 H31A 108.5
C29 C31 H31B 108.5
C30 C31 C29 115.18(17)
C30 C31 H31A 108.5
C30 C31 H31B 108.5
H31A C31 H31B 107.5
C25 C32 H32A 108.8
C25 C32 H32B 108.8
C27 C32 C25 113.9(2)
C27 C32 H32A 108.8
C27 C32 H32B 108.8
H32A C32 H32B 107.7
C27 C33 H33A 108.8
C27 C33 H33B 108.8
H33A C33 H33B 107.7
C37 C33 C27 113.7(2)
C37 C33 H33A 108.8
C37 C33 H33B 108.8
S2 C34 H34 124.1
C26 C34 S2 111.74(17)
C26 C34 H34 124.1
C30 C35 H35A 108.8
C30 C35 H35B 108.8
H35A C35 H35B 107.7
C40 C35 C30 113.7(2)
C40 C35 H35A 108.8
C40 C35 H35B 108.8
C26 C36 H36A 109.5
C26 C36 H36B 109.5
C26 C36 H36C 109.5
H36A C36 H36B 109.5
H36A C36 H36C 109.5
H36B C36 H36C 109.5
C33 C37 H37A 108.8
C33 C37 H37B 108.8
H37A C37 H37B 107.6
C38 C37 C33 114.0(3)
C38 C37 H37A 108.8
C38 C37 H37B 108.8
C37 C38 H38A 109.5
C37 C38 H38B 109.5
C37 C38 H38C 109.5
H38A C38 H38B 109.5
H38A C38 H38C 109.5
H38B C38 H38C 109.5
H39A C39 H39B 107.8
C40 C39 H39A 108.9
C40 C39 H39B 108.9
C41 C39 H39A 108.9
C41 C39 H39B 108.9
C41 C39 C40 113.2(2)
C35 C40 C39 113.8(2)
C35 C40 H40A 108.8
C35 C40 H40B 108.8
C39 C40 H40A 108.8
C39 C40 H40B 108.8
H40A C40 H40B 107.7
C39 C41 H41A 108.5
C39 C41 H41B 108.5
C39 C41 C43 114.9(3)
H41A C41 H41B 107.5
C43 C41 H41A 108.5
C43 C41 H41B 108.5
H42A C42 H42B 107.7
C43 C42 H42A 108.8
C43 C42 H42B 108.8
C44 C42 H42A 108.8
C44 C42 H42B 108.8
C44 C42 C43 113.8(4)
C41 C43 H43A 109.2
C41 C43 H43B 109.2
C42 C43 C41 112.3(3)
C42 C43 H43A 109.2
C42 C43 H43B 109.2
H43A C43 H43B 107.9
C42 C44 H44A 109.5
C42 C44 H44B 109.5
C42 C44 H44C 109.5
H44A C44 H44B 109.5
H44A C44 H44C 109.5
H44B C44 H44C 109.5

loop_
_geom_bond_atom_site_label_1
_geom_bond_atom_site_label_2
_geom_bond_distance
S1 C10 1.7271(15)
S1 C23 1.721(2)
S2 C18 1.7283(17)
S2 C34 1.715(3)
N3 C10 1.379(2)
N3 C16 1.364(2)
N3 H3 0.743(17)
N4 C10 1.296(2)
N4 C17 1.392(2)
O5 C12 1.2274(19)
O6 C16 1.212(2)
N7 C12 1.354(2)
N7 C18 1.380(2)
N7 H7 0.84(2)
N8 C18 1.296(2)
N8 C26 1.387(3)
C9 H9A 0.9700
C9 H9B 0.9700
C9 C11 1.513(2)
C9 C15 1.519(2)
C11 H11A 0.9700
C11 H11B 0.9700
C11 C16 1.499(2)
C12 C14 1.504(2)
C13 H13A 0.9700
C13 H13B 0.9700
C13 C19 1.521(3)
C13 C24 1.515(3)
C14 H14A 0.9700
C14 H14B 0.9700
C14 C21 1.517(2)
C15 H15A 0.9700
C15 H15B 0.9700
C15 C19 1.516(2)
C17 C22 1.495(3)
C17 C23 1.333(3)
C19 H19A 0.9700
C19 H19B 0.9700
C20 H20A 0.9700
C20 H20B 0.9700
C20 C21 1.515(3)
C20 C29 1.516(3)
C21 H21A 0.9700
C21 H21B 0.9700
C22 H22A 0.9600
C22 H22B 0.9600
C22 H22C 0.9600
C23 H23 0.9300
C24 H24A 0.9700
C24 H24B 0.9700
C24 C28 1.515(3)
C25 H25A 0.9700
C25 H25B 0.9700
C25 C28 1.510(3)
C25 C32 1.517(3)
C26 C34 1.338(3)
C26 C36 1.497(3)
C27 H27A 0.9700
C27 H27B 0.9700
C27 C32 1.512(3)
C27 C33 1.514(3)
C28 H28A 0.9700
C28 H28B 0.9700
C29 H29A 0.9700
C29 H29B 0.9700
C29 C31 1.514(3)
C30 H30A 0.9700
C30 H30B 0.9700
C30 C31 1.511(3)
C30 C35 1.517(3)
C31 H31A 0.9700
C31 H31B 0.9700
C32 H32A 0.9700
C32 H32B 0.9700
C33 H33A 0.9700
C33 H33B 0.9700
C33 C37 1.511(3)
C34 H34 0.9300
C35 H35A 0.9700
C35 H35B 0.9700
C35 C40 1.511(3)
C36 H36A 0.9600
C36 H36B 0.9600
C36 H36C 0.9600
C37 H37A 0.9700
C37 H37B 0.9700
C37 C38 1.502(4)
C38 H38A 0.9600
C38 H38B 0.9600
C38 H38C 0.9600
C39 H39A 0.9700
C39 H39B 0.9700
C39 C40 1.522(3)
C39 C41 1.500(4)
C40 H40A 0.9700
C40 H40B 0.9700
C41 H41A 0.9700
C41 H41B 0.9700
C41 C43 1.512(4)
C42 H42A 0.9700
C42 H42B 0.9700
C42 C43 1.508(5)
C42 C44 1.476(5)
C43 H43A 0.9700
C43 H43B 0.9700
C44 H44A 0.9600
C44 H44B 0.9600
C44 H44C 0.9600

loop_
_geom_torsion_atom_site_label_1
_geom_torsion_atom_site_label_2
_geom_torsion_atom_site_label_3
_geom_torsion_atom_site_label_4
_geom_torsion
N4 C17 C23 S1 0.4(2)
O5 C12 C14 C21 -3.5(2)
N7 C12 C14 C21 176.08(14)
N8 C26 C34 S2 0.2(3)
C9 C11 C16 N3 -177.23(16)
C9 C11 C16 O6 1.6(3)
C9 C15 C19 C13 177.42(17)
C10 S1 C23 C17 -0.34(16)
C10 N3 C16 O6 -0.5(3)
C10 N3 C16 C11 178.38(16)
C10 N4 C17 C22 179.16(17)
C10 N4 C17 C23 -0.3(2)
C11 C9 C15 C19 -177.07(16)
C12 N7 C18 S2 -1.1(3)
C12 N7 C18 N8 178.19(17)
C12 C14 C21 C20 -179.08(14)
C13 C24 C28 C25 -179.1(2)
C15 C9 C11 C16 176.65(16)
C16 N3 C10 S1 -1.9(2)
C16 N3 C10 N4 179.35(16)
C17 N4 C10 S1 0.01(19)
C17 N4 C10 N3 178.84(15)
C18 S2 C34 C26 0.14(19)
C18 N7 C12 O5 4.9(3)
C18 N7 C12 C14 -174.77(15)
C18 N8 C26 C34 -0.5(3)
C18 N8 C26 C36 179.6(2)
C19 C13 C24 C28 178.42(19)
C20 C29 C31 C30 -177.68(18)
C21 C20 C29 C31 177.05(16)
C22 C17 C23 S1 -178.96(18)
C23 S1 C10 N3 -178.65(16)
C23 S1 C10 N4 0.19(15)
C24 C13 C19 C15 -179.82(18)
C26 N8 C18 S2 0.6(2)
C26 N8 C18 N7 -178.76(16)
C27 C33 C37 C38 179.0(3)
C28 C25 C32 C27 -179.2(2)
C29 C20 C21 C14 -177.46(15)
C30 C35 C40 C39 -179.8(2)
C31 C30 C35 C40 -177.6(2)
C32 C25 C28 C24 178.6(2)
C32 C27 C33 C37 -179.4(2)
C33 C27 C32 C25 178.5(2)
C34 S2 C18 N7 178.91(17)
C34 S2 C18 N8 -0.45(16)
C35 C30 C31 C29 176.84(19)
C36 C26 C34 S2 -179.9(2)
C39 C41 C43 C42 -177.6(3)
C40 C39 C41 C43 176.8(3)
C41 C39 C40 C35 -173.7(3)
C44 C42 C43 C41 179.1(4)
